data_4132040
loop_
_publ_author_name
'Yokoi, Hiroki'
'Hiroto, Satoru'
'Shinokubo, Hiroshi'

_publ_section_title
;
 Reversible \s-Bond Formation in Bowl-Shaped \p-Radical Cations: The
 Effects of Curved and Planar Structures.
;
_journal_issue 13
_journal_name_full 'Journal of the American Chemical Society'
_journal_page_first 4649
_journal_page_last 4655
_journal_paper_doi 10.1021/jacs.8b00798
_journal_volume 140
_journal_year 2018
_chemical_formula_sum 'C128.76 H137.19 Cl14.9 N2 O2.73 Sb2'
_chemical_formula_weight 2528.09
_space_group_crystal_system monoclinic
_space_group_IT_number 15
_space_group_name_Hall '-C 2yc'
_space_group_name_H-M_alt 'C 1 2/c 1'
_atom_sites_solution_hydrogens geom
_audit_creation_method SHELXL-2014/7
_cell_angle_alpha 90
_cell_angle_beta 90.309(2)
_cell_angle_gamma 90
_cell_formula_units_Z 4
_cell_length_a 32.3774(8)
_cell_length_b 12.2907(3)
_cell_length_c 29.9008(7)
_cell_measurement_reflns_used 11220
_cell_measurement_temperature 113(2)
_cell_measurement_theta_max 25.3480
_cell_measurement_theta_min 1.8350
_cell_volume 11898.6(5)
_computing_cell_refinement 'CrysAlisPro 1.171.38.41 (Rigaku OD, 2015)'
_computing_data_collection 'CrysAlisPro 1.171.38.41 (Rigaku OD, 2015)'
_computing_data_reduction 'CrysAlisPro 1.171.38.41 (Rigaku OD, 2015)'
_computing_structure_refinement 'SHELXL-2014/7 (Sheldrick, 2014)'
_computing_structure_solution 'SHELXL-2014/7 (Sheldrick, 2014)'
_diffrn_ambient_temperature 113(2)
_diffrn_detector_area_resol_mean 10.4167
_diffrn_measured_fraction_theta_full 0.994
_diffrn_measured_fraction_theta_max 0.994
_diffrn_measurement_device_type 'Bruker D8 QUEST'
_diffrn_measurement_method '\f and \w scans'
_diffrn_radiation_type MoK\a
_diffrn_radiation_wavelength 0.71073
_diffrn_reflns_av_R_equivalents 0.0811
_diffrn_reflns_av_unetI/netI 0.0451
_diffrn_reflns_Laue_measured_fraction_full 0.994
_diffrn_reflns_Laue_measured_fraction_max 0.994
_diffrn_reflns_limit_h_max 37
_diffrn_reflns_limit_h_min -38
_diffrn_reflns_limit_k_max 14
_diffrn_reflns_limit_k_min -14
_diffrn_reflns_limit_l_max 35
_diffrn_reflns_limit_l_min -35
_diffrn_reflns_number 72103
_diffrn_reflns_point_group_measured_fraction_full 0.994
_diffrn_reflns_point_group_measured_fraction_max 0.994
_diffrn_reflns_theta_full 25.000
_diffrn_reflns_theta_max 25.000
_diffrn_reflns_theta_min 1.772
_exptl_absorpt_coefficient_mu 0.842
_exptl_absorpt_correction_T_max 0.90
_exptl_absorpt_correction_T_min 0.77
_exptl_absorpt_correction_type multi-scan
_exptl_crystal_colour purple
_exptl_crystal_density_diffrn 1.411
_exptl_crystal_density_method 'not measured'
_exptl_crystal_description block
_exptl_crystal_F_000 5204
_exptl_crystal_size_max 0.322
_exptl_crystal_size_mid 0.208
_exptl_crystal_size_min 0.124
_refine_diff_density_max 1.689
_refine_diff_density_min -0.809
_refine_diff_density_rms 0.098
_refine_ls_extinction_method none
_refine_ls_goodness_of_fit_ref 1.081
_refine_ls_hydrogen_treatment constr
_refine_ls_matrix_type full
_refine_ls_number_parameters 836
_refine_ls_number_reflns 10424
_refine_ls_number_restraints 256
_refine_ls_restrained_S_all 1.081
_refine_ls_R_factor_all 0.0655
_refine_ls_R_factor_gt 0.0541
_refine_ls_shift/su_max 0.003
_refine_ls_shift/su_mean 0.000
_refine_ls_structure_factor_coef Fsqd
_refine_ls_weighting_details 'w=1/[\s^2^(Fo^2^)+(0.0644P)^2^+61.6386P] where P=(Fo^2^+2Fc^2^)/3'
_refine_ls_weighting_scheme calc
_refine_ls_wR_factor_gt 0.1368
_refine_ls_wR_factor_ref 0.1430
_reflns_Friedel_coverage 0.000
_reflns_number_gt 8781
_reflns_number_total 10424
_reflns_threshold_expression 'I > 2\s(I)'
_cod_data_source_file ja8b00798_si_004.cif
_cod_data_source_block yokoi170820d8_a
_cod_original_sg_symbol_H-M 'C 2/c'
_cod_original_formula_sum 'C128.76 H137.19 Cl14.90 N2 O2.73 Sb2'
_cod_database_code 4132040
_shelx_shelxl_version_number 2014/7
_shelx_space_group_comment
;
The symmetry employed for this shelxl refinement is uniquely defined
by the following loop, which should always be used as a source of
symmetry information in preference to the above space-group names.
They are only intended as comments.
;
_shelx_estimated_absorpt_t_min 0.773
_shelx_estimated_absorpt_t_max 0.903

loop_
_space_group_symop_operation_xyz
'x, y, z'
'-x, y, -z+1/2'
'x+1/2, y+1/2, z'
'-x+1/2, y+1/2, -z+1/2'
'-x, -y, -z'
'x, -y, z-1/2'
'-x+1/2, -y+1/2, -z'
'x+1/2, -y+1/2, z-1/2'

loop_
_atom_site_label
_atom_site_type_symbol
_atom_site_fract_x
_atom_site_fract_y
_atom_site_fract_z
_atom_site_U_iso_or_equiv
_atom_site_adp_type
_atom_site_occupancy
_atom_site_site_symmetry_order
_atom_site_calc_flag
_atom_site_refinement_flags_posn
_atom_site_refinement_flags_adp
_atom_site_refinement_flags_occupancy
_atom_site_disorder_assembly
_atom_site_disorder_group
Sb1 Sb 0.40027(2) 0.91573(2) 0.17601(2) 0.02773(5) Uani 1 1 d . U . . .
Cl0A Cl 0.34951(4) 0.87608(12) 0.12007(4) 0.0284(3) Uani 0.637(2) 1 d . U P A 1
Cl2 Cl 0.34728(4) 0.97022(14) 0.22664(5) 0.0391(4) Uani 0.637(2) 1 d . U P A 1
Cl3 Cl 0.40152(4) 1.09931(11) 0.14873(5) 0.0325(4) Uani 0.637(2) 1 d . U P A 1
Cl4 Cl 0.45398(4) 0.87118(12) 0.12637(4) 0.0283(3) Uani 0.637(2) 1 d . U P A 1
Cl5 Cl 0.45149(4) 0.96586(15) 0.23025(4) 0.0416(4) Uani 0.637(2) 1 d . U P A 1
Cl6 Cl 0.39698(3) 0.73609(8) 0.20326(3) 0.0474(2) Uani 1 1 d . U . . .
O0AA O 0.43361(6) 0.26812(16) 0.49891(6) 0.0226(5) Uani 1 1 d . . . . .
N1 N 0.39752(7) 0.25575(19) 0.42924(7) 0.0172(5) Uani 1 1 d . . . . .
C2 C 0.57775(9) 0.4571(2) 0.38496(10) 0.0227(7) Uani 1 1 d . . . . .
C3 C 0.44418(8) 0.5570(2) 0.46572(9) 0.0189(7) Uani 1 1 d . . . . .
C5 C 0.40187(8) 0.5268(2) 0.46978(8) 0.0182(6) Uani 1 1 d . . . . .
C6 C 0.32741(8) 0.5689(2) 0.45214(9) 0.0212(7) Uani 1 1 d . . . . .
C7 C 0.36905(8) 0.6050(2) 0.46672(9) 0.0181(6) Uani 1 1 d . . . . .
C8 C 0.47350(8) 0.4721(2) 0.44663(9) 0.0184(6) Uani 1 1 d . . . . .
C9 C 0.38703(8) 0.1319(2) 0.36930(9) 0.0205(7) Uani 1 1 d . . . . .
C10 C 0.29213(8) 0.3101(2) 0.39079(9) 0.0214(7) Uani 1 1 d . . . . .
C11 C 0.32118(8) 0.4584(2) 0.44037(9) 0.0195(6) Uani 1 1 d . . . . .
C12 C 0.35842(8) 0.2900(2) 0.42628(9) 0.0185(6) Uani 1 1 d . . . . .
C13 C 0.41450(8) 0.1885(2) 0.39773(9) 0.0187(6) Uani 1 1 d . . . . .
C14 C 0.42164(8) 0.7458(2) 0.47448(9) 0.0209(7) Uani 1 1 d . . . . .
C15 C 0.51233(8) 0.5001(2) 0.42985(9) 0.0198(7) Uani 1 1 d . . . . .
H15 H 0.5233 0.5703 0.4360 0.024 Uiso 1 1 calc R U . . .
C16 C 0.33040(8) 0.2518(2) 0.39510(9) 0.0199(7) Uani 1 1 d . . . . .
C17 C 0.45330(8) 0.6660(2) 0.46942(9) 0.0201(7) Uani 1 1 d . . . . .
H17 H 0.4813 0.6887 0.4686 0.024 Uiso 1 1 calc R U . . .
C18 C 0.39128(8) 0.4175(2) 0.46640(9) 0.0176(6) Uani 1 1 d . . . . .
C19 C 0.45968(8) 0.3660(2) 0.43835(9) 0.0179(6) Uani 1 1 d . . . . .
C20 C 0.38068(8) 0.7141(2) 0.47110(9) 0.0213(7) Uani 1 1 d . . . . .
H20 H 0.3598 0.7683 0.4718 0.026 Uiso 1 1 calc R U . . .
C21 C 0.34261(8) 0.1631(2) 0.36826(9) 0.0205(7) Uani 1 1 d . . . . .
C22 C 0.48039(8) 0.2921(2) 0.41016(9) 0.0181(6) Uani 1 1 d . . . . .
C23 C 0.53546(8) 0.4267(2) 0.40418(9) 0.0204(7) Uani 1 1 d . . . . .
C24 C 0.45806(8) 0.1937(2) 0.39262(9) 0.0197(7) Uani 1 1 d . . . . .
C25 C 0.51867(8) 0.3240(2) 0.39393(9) 0.0198(7) Uani 1 1 d . . . . .
H25 H 0.5338 0.2754 0.3755 0.024 Uiso 1 1 calc R U . . .
C26 C 0.42162(8) 0.3266(2) 0.46013(9) 0.0199(7) Uani 1 1 d . . . . .
C27 C 0.47438(9) 0.1166(2) 0.36376(10) 0.0238(7) Uani 1 1 d . . . . .
H27 H 0.5035 0.1113 0.3604 0.029 Uiso 1 1 calc R U . . .
C28 C 0.35352(8) 0.3874(2) 0.45070(9) 0.0186(6) Uani 1 1 d . . . . .
C29 C 0.27284(9) 0.1671(3) 0.33756(10) 0.0263(7) Uani 1 1 d . . . . .
C30 C 0.25951(9) 0.6042(2) 0.41922(10) 0.0239(7) Uani 1 1 d . . . . .
C31 C 0.29450(8) 0.6400(2) 0.44194(10) 0.0225(7) Uani 1 1 d . . . . .
H31 H 0.2963 0.7141 0.4508 0.027 Uiso 1 1 calc R U . . .
C32 C 0.26381(8) 0.2632(3) 0.36180(9) 0.0234(7) Uani 1 1 d . . . . .
H32 H 0.2375 0.2965 0.3580 0.028 Uiso 1 1 calc R U . . .
C33 C 0.25756(9) 0.4956(3) 0.40360(10) 0.0248(7) Uani 1 1 d . . . . .
H33 H 0.2343 0.4737 0.3863 0.030 Uiso 1 1 calc R U . . .
C34 C 0.43294(8) 0.8661(2) 0.48051(10) 0.0217(7) Uani 1 1 d . . . . .
C35 C 0.40043(10) 0.2196(3) 0.52379(10) 0.0279(8) Uani 1 1 d . . . . .
H35A H 0.3805 0.2759 0.5322 0.042 Uiso 1 1 calc R U . . .
H35B H 0.4116 0.1850 0.5508 0.042 Uiso 1 1 calc R U . . .
H35C H 0.3866 0.1647 0.5053 0.042 Uiso 1 1 calc R U . . .
C36 C 0.28810(8) 0.4203(2) 0.41261(10) 0.0218(7) Uani 1 1 d . . . . .
C37 C 0.44840(9) 0.0464(3) 0.33953(10) 0.0268(7) Uani 1 1 d . . . . .
H37 H 0.4604 -0.0101 0.3222 0.032 Uiso 1 1 calc R U . . .
C38 C 0.31207(9) 0.1200(3) 0.33989(10) 0.0257(7) Uani 1 1 d . . . . .
H38 H 0.3181 0.0582 0.3221 0.031 Uiso 1 1 calc R U . . .
C39 C 0.61004(9) 0.3736(3) 0.40088(12) 0.0327(8) Uani 1 1 d . . . . .
H39A H 0.6372 0.3934 0.3891 0.049 Uiso 1 1 calc R U . . .
H39B H 0.6024 0.3011 0.3900 0.049 Uiso 1 1 calc R U . . .
H39C H 0.6111 0.3732 0.4336 0.049 Uiso 1 1 calc R U . . .
C40 C 0.40555(9) 0.0570(2) 0.34008(10) 0.0241(7) Uani 1 1 d . . . . .
H40 H 0.3889 0.0138 0.3208 0.029 Uiso 1 1 calc R U . . .
C41 C 0.59221(9) 0.5690(3) 0.40057(11) 0.0296(8) Uani 1 1 d . . . . .
H41A H 0.5724 0.6243 0.3906 0.044 Uiso 1 1 calc R U . . .
H41B H 0.6194 0.5846 0.3879 0.044 Uiso 1 1 calc R U . . .
H41C H 0.5941 0.5699 0.4333 0.044 Uiso 1 1 calc R U . . .
C42 C 0.22326(9) 0.6822(3) 0.40990(11) 0.0287(8) Uani 1 1 d . . . . .
C43 C 0.23265(10) 0.7985(3) 0.42392(13) 0.0405(9) Uani 1 1 d . . . . .
H43A H 0.2384 0.8007 0.4561 0.061 Uiso 1 1 calc R U . . .
H43B H 0.2088 0.8448 0.4172 0.061 Uiso 1 1 calc R U . . .
H43C H 0.2568 0.8250 0.4075 0.061 Uiso 1 1 calc R U . . .
C44 C 0.39925(11) 0.9417(3) 0.46194(12) 0.0370(9) Uani 1 1 d . . . . .
H44A H 0.4091 1.0171 0.4628 0.055 Uiso 1 1 calc R U . . .
H44B H 0.3743 0.9349 0.4802 0.055 Uiso 1 1 calc R U . . .
H44C H 0.3928 0.9212 0.4310 0.055 Uiso 1 1 calc R U . . .
C45 C 0.23858(9) 0.1185(3) 0.30797(11) 0.0370(9) Uani 1 1 d . . . . .
C46 C 0.57484(10) 0.4560(3) 0.33377(11) 0.0360(9) Uani 1 1 d . . . . .
H46A H 0.5535 0.5073 0.3239 0.054 Uiso 1 1 calc R U . . .
H46B H 0.5677 0.3826 0.3235 0.054 Uiso 1 1 calc R U . . .
H46C H 0.6015 0.4773 0.3211 0.054 Uiso 1 1 calc R U . . .
C47 C 0.47297(11) 0.8950(3) 0.45639(14) 0.0431(10) Uani 1 1 d . . . . .
H47A H 0.4703 0.8763 0.4246 0.065 Uiso 1 1 calc R U . . .
H47B H 0.4959 0.8541 0.4697 0.065 Uiso 1 1 calc R U . . .
H47C H 0.4783 0.9732 0.4594 0.065 Uiso 1 1 calc R U . . .
C48 C 0.21274(10) 0.6825(3) 0.35956(11) 0.0389(9) Uani 1 1 d . . . . .
H48A H 0.1894 0.7315 0.3540 0.058 Uiso 1 1 calc R U . . .
H48B H 0.2054 0.6087 0.3500 0.058 Uiso 1 1 calc R U . . .
H48C H 0.2368 0.7076 0.3426 0.058 Uiso 1 1 calc R U . . .
C49 C 0.43778(12) 0.8892(3) 0.53038(11) 0.0374(9) Uani 1 1 d . . . . .
H49A H 0.4451 0.9659 0.5348 0.056 Uiso 1 1 calc R U . . .
H49B H 0.4597 0.8430 0.5428 0.056 Uiso 1 1 calc R U . . .
H49C H 0.4117 0.8736 0.5456 0.056 Uiso 1 1 calc R U . . .
C50 C 0.18608(10) 0.6423(3) 0.43673(12) 0.0383(9) Uani 1 1 d . . . . .
H50A H 0.1927 0.6449 0.4687 0.058 Uiso 1 1 calc R U . . .
H50B H 0.1795 0.5673 0.4281 0.058 Uiso 1 1 calc R U . . .
H50C H 0.1622 0.6892 0.4305 0.058 Uiso 1 1 calc R U . . .
C51 C 0.20175(10) 0.0889(3) 0.33798(13) 0.0433(10) Uani 1 1 d . . . . .
H51A H 0.1794 0.0587 0.3196 0.065 Uiso 1 1 calc R U . . .
H51B H 0.1919 0.1544 0.3533 0.065 Uiso 1 1 calc R U . . .
H51C H 0.2105 0.0349 0.3602 0.065 Uiso 1 1 calc R U . . .
C52 C 0.22471(12) 0.2034(4) 0.27324(12) 0.0564(12) Uani 1 1 d . . . . .
H52A H 0.2482 0.2237 0.2545 0.085 Uiso 1 1 calc R U . . .
H52B H 0.2143 0.2681 0.2887 0.085 Uiso 1 1 calc R U . . .
H52C H 0.2028 0.1726 0.2544 0.085 Uiso 1 1 calc R U . . .
C53 C 0.25205(12) 0.0155(4) 0.28416(15) 0.0740(13) Uani 1 1 d . . . . .
H53A H 0.2757 0.0317 0.2649 0.111 Uiso 1 1 calc R U . . .
H53B H 0.2291 -0.0123 0.2659 0.111 Uiso 1 1 calc R U . . .
H53C H 0.2600 -0.0395 0.3063 0.111 Uiso 1 1 calc R U . . .
C54 C 0.2444(3) 0.41560(16) 0.52915(14) 0.073(3) Uani 0.5 1 d D . P B -1
H54A H 0.2614 0.4197 0.5563 0.110 Uiso 0.5 1 calc R U P B -1
H54B H 0.2155 0.4307 0.5366 0.110 Uiso 0.5 1 calc R U P B -1
H54C H 0.2541 0.4694 0.5074 0.110 Uiso 0.5 1 calc R U P B -1
C59 C 0.24768(14) 0.30375(15) 0.50940(11) 0.0407(18) Uani 0.5 1 d DG . P B -1
C60 C 0.21757(15) 0.2658(3) 0.48000(13) 0.050(3) Uani 0.5 1 d DG . P B -1
H60 H 0.1945 0.3102 0.4727 0.060 Uiso 0.5 1 calc R U P B -1
C61 C 0.22125(19) 0.1628(3) 0.46122(16) 0.078(3) Uani 0.5 1 d G . P B -1
H61 H 0.2007 0.1368 0.4411 0.094 Uiso 0.5 1 calc R U P B -1
C62 C 0.2550(2) 0.0978(2) 0.4718(2) 0.071(3) Uani 0.5 1 d G . P B -1
H62 H 0.2576 0.0274 0.4590 0.085 Uiso 0.5 1 calc R U P B -1
C63 C 0.28515(18) 0.1358(3) 0.5012(2) 0.075(3) Uani 0.5 1 d G . P B -1
H63 H 0.3083 0.0914 0.5085 0.090 Uiso 0.5 1 calc R U P B -1
C64 C 0.28147(14) 0.2388(3) 0.52002(14) 0.068(3) Uani 0.5 1 d DG . P B -1
H64 H 0.3021 0.2647 0.5401 0.082 Uiso 0.5 1 calc R U P B -1
C65 C 0.0310(3) 0.7914(8) 0.2292(3) 0.108(3) Uani 0.611(5) 1 d D U P C 1
H65A H 0.0340 0.7211 0.2444 0.162 Uiso 0.611(5) 1 calc R U P C 1
H65B H 0.0125 0.7832 0.2034 0.162 Uiso 0.611(5) 1 calc R U P C 1
H65C H 0.0193 0.8446 0.2500 0.162 Uiso 0.611(5) 1 calc R U P C 1
C1T C 0.10909(15) 0.7968(4) 0.23602(15) 0.1031(14) Uani 0.611(5) 1 d DG U P C 1
H1T H 0.1069 0.7434 0.2589 0.124 Uiso 0.611(5) 1 calc R U P C 1
C2T C 0.07391(14) 0.8313(5) 0.21326(18) 0.1022(13) Uani 0.611(5) 1 d DG U P C 1
C3T C 0.0771(2) 0.9094(5) 0.17983(19) 0.1073(14) Uani 0.611(5) 1 d DG U P C 1
H3T H 0.0530 0.9330 0.1643 0.129 Uiso 0.611(5) 1 calc R U P C 1
C4T C 0.1154(2) 0.9529(5) 0.16916(18) 0.1097(14) Uani 0.611(5) 1 d G U P C 1
H4T H 0.1175 1.0063 0.1463 0.132 Uiso 0.611(5) 1 calc R U P C 1
C5T C 0.15055(19) 0.9184(5) 0.1919(2) 0.1092(14) Uani 0.611(5) 1 d G U P C 1
H5T H 0.1767 0.9482 0.1846 0.131 Uiso 0.611(5) 1 calc R U P C 1
C6T C 0.14741(14) 0.8403(5) 0.22535(19) 0.1056(14) Uani 0.611(5) 1 d G U P C 1
H6T H 0.1714 0.8167 0.2409 0.127 Uiso 0.611(5) 1 calc R U P C 1
C68 C 0.1499(3) 0.7784(9) 0.2600(3) 0.079(3) Uani 0.389(5) 1 d D U P C 2
H68A H 0.1616 0.8268 0.2829 0.119 Uiso 0.389(5) 1 calc R U P C 2
H68B H 0.1720 0.7348 0.2468 0.119 Uiso 0.389(5) 1 calc R U P C 2
H68C H 0.1295 0.7300 0.2738 0.119 Uiso 0.389(5) 1 calc R U P C 2
C7T C 0.15358(19) 0.9155(5) 0.20034(18) 0.0769(15) Uani 0.389(5) 1 d DG U P C 2
H7T H 0.1824 0.9212 0.2059 0.092 Uiso 0.389(5) 1 calc R U P C 2
C8T C 0.1298(2) 0.8433(5) 0.2251(2) 0.0737(14) Uani 0.389(5) 1 d DG U P C 2
C9T C 0.0876(2) 0.8349(7) 0.2170(3) 0.0772(15) Uani 0.389(5) 1 d DG U P C 2
H9T H 0.0714 0.7856 0.2339 0.093 Uiso 0.389(5) 1 calc R U P C 2
C10T C 0.0692(2) 0.8987(7) 0.1841(3) 0.0809(15) Uani 0.389(5) 1 d G U P C 2
H10T H 0.0404 0.8930 0.1785 0.097 Uiso 0.389(5) 1 calc R U P C 2
C11T C 0.0930(2) 0.9709(7) 0.1593(2) 0.0794(15) Uani 0.389(5) 1 d G U P C 2
H11T H 0.0804 1.0144 0.1368 0.095 Uiso 0.389(5) 1 calc R U P C 2
C12T C 0.1351(2) 0.9793(6) 0.1674(2) 0.0783(15) Uani 0.389(5) 1 d G U P C 2
H12T H 0.1514 1.0286 0.1505 0.094 Uiso 0.389(5) 1 calc R U P C 2
Cl11 Cl 0.44839(10) 0.9579(3) 0.22888(11) 0.0582(9) Uani 0.363(2) 1 d . U P A 3
Cl12 Cl 0.34913(8) 0.8560(2) 0.12224(9) 0.0373(7) Uani 0.363(2) 1 d . U P A 3
Cl13 Cl 0.45194(14) 0.8596(4) 0.12909(16) 0.0929(15) Uani 0.363(2) 1 d . U P A 3
Cl14 Cl 0.40288(11) 1.0855(3) 0.14577(12) 0.0709(11) Uani 0.363(2) 1 d . U P A 3
Cl15 Cl 0.34639(10) 0.9589(3) 0.22351(10) 0.0508(8) Uani 0.363(2) 1 d . U P A 3
Cl1 Cl 0.16021(9) 0.2874(2) 0.15695(8) 0.1253(9) Uani 0.7254 1 d . . P D 1
Cl7 Cl 0.07356(11) 0.2475(2) 0.14556(9) 0.1372(11) Uani 0.7254 1 d . . P D 1
C4 C 0.1154(3) 0.2533(5) 0.1822(2) 0.080(2) Uani 0.7254 1 d . . P D 1
H4B H 0.1094 0.3073 0.2059 0.096 Uiso 0.7254 1 calc R U P D 1
H4A H 0.1187 0.1815 0.1968 0.096 Uiso 0.7254 1 calc R U P D 1
C0AA C 0.0180(3) 0.1942(7) 0.2056(3) 0.0467(10) Uani 0.476(5) 1 d . U P E 4
H0AA H -0.0060 0.2441 0.2064 0.056 Uiso 0.476(5) 1 calc R U P E 4
H0AB H 0.0426 0.2360 0.2152 0.056 Uiso 0.476(5) 1 calc R U P E 4
C1AA C 0.0240(3) 0.1585(8) 0.1596(3) 0.0672(19) Uani 0.476(5) 1 d . U P E 4
H1AA H 0.0528 0.1705 0.1511 0.101 Uiso 0.476(5) 1 calc R U P E 4
H1AB H 0.0058 0.2002 0.1397 0.101 Uiso 0.476(5) 1 calc R U P E 4
H1AC H 0.0174 0.0809 0.1572 0.101 Uiso 0.476(5) 1 calc R U P E 4
C2AA C 0.0102(2) 0.0961(6) 0.2416(2) 0.0386(11) Uani 0.476(5) 1 d . U P E 4
H2AA H 0.0093 0.0274 0.2244 0.046 Uiso 0.476(5) 1 calc R U P E 4
H2AB H 0.0350 0.0925 0.2610 0.046 Uiso 0.476(5) 1 calc R U P E 4
C1 C 0.0281(3) 0.0885(11) 0.2233(4) 0.2555(12) Uani 0.3627 1 d D U P F 5
H1A H 0.0376 0.0287 0.2430 0.307 Uiso 0.3627 1 calc R U P F 5
H1B H 0.0107 0.0539 0.1999 0.307 Uiso 0.3627 1 calc R U P F 5
O3AA O 0.0000 0.1512(10) 0.2500 0.2566(12) Uani 0.7254 2 d DS TU P F 5
C4AA C 0.0643(3) 0.126(2) 0.2006(6) 0.263(2) Uani 0.3627 1 d D U P F 5
H4AA H 0.0581 0.1352 0.1687 0.395 Uiso 0.3627 1 calc . U P G 5
H4AB H 0.0865 0.0720 0.2042 0.395 Uiso 0.3627 1 calc . U P H 5
H4AC H 0.0732 0.1954 0.2133 0.395 Uiso 0.3627 1 calc . U P I 5

loop_
_atom_site_aniso_label
_atom_site_aniso_U_11
_atom_site_aniso_U_22
_atom_site_aniso_U_33
_atom_site_aniso_U_23
_atom_site_aniso_U_13
_atom_site_aniso_U_12
Sb1 0.01601(10) 0.04359(12) 0.02361(10) -0.00035(9) 0.00196(8) -0.00008(9)
Cl0A 0.0158(6) 0.0383(7) 0.0310(6) 0.0009(6) -0.0063(5) -0.0060(5)
Cl2 0.0210(6) 0.0613(9) 0.0351(7) -0.0103(7) 0.0111(5) 0.0049(6)
Cl3 0.0276(6) 0.0274(6) 0.0426(7) 0.0102(6) 0.0084(6) -0.0101(5)
Cl4 0.0082(5) 0.0550(8) 0.0219(5) -0.0110(6) 0.0050(4) -0.0057(5)
Cl5 0.0253(7) 0.0769(11) 0.0225(6) -0.0139(7) -0.0074(5) 0.0006(7)
Cl6 0.0457(5) 0.0471(5) 0.0495(5) 0.0046(4) -0.0035(4) 0.0052(4)
O0AA 0.0210(10) 0.0268(10) 0.0199(9) 0.0044(8) -0.0027(8) 0.0036(9)
N1 0.0123(11) 0.0197(11) 0.0196(10) -0.0009(9) -0.0005(9) 0.0016(9)
C2 0.0145(13) 0.0229(14) 0.0308(15) -0.0022(13) 0.0011(12) 0.0018(12)
C3 0.0156(13) 0.0220(14) 0.0191(13) -0.0030(11) -0.0028(11) 0.0028(11)
C5 0.0127(13) 0.0256(14) 0.0161(12) -0.0023(11) 0.0001(10) 0.0037(11)
C6 0.0127(13) 0.0286(15) 0.0223(13) 0.0005(12) 0.0045(11) 0.0016(11)
C7 0.0132(13) 0.0217(14) 0.0194(13) -0.0007(11) 0.0024(10) 0.0021(11)
C8 0.0095(12) 0.0255(14) 0.0202(12) -0.0028(12) -0.0042(10) 0.0039(11)
C9 0.0125(13) 0.0246(14) 0.0243(13) 0.0008(12) 0.0007(11) 0.0033(11)
C10 0.0116(13) 0.0273(15) 0.0253(13) 0.0015(12) 0.0033(11) 0.0016(11)
C11 0.0111(13) 0.0230(14) 0.0243(13) 0.0020(12) 0.0031(11) 0.0013(11)
C12 0.0127(13) 0.0204(13) 0.0225(13) 0.0025(11) 0.0022(10) 0.0014(11)
C13 0.0140(13) 0.0212(14) 0.0209(13) 0.0003(11) 0.0008(11) 0.0030(11)
C14 0.0165(13) 0.0237(14) 0.0225(13) -0.0005(12) 0.0015(11) 0.0046(12)
C15 0.0163(13) 0.0211(14) 0.0220(13) 0.0010(12) -0.0060(11) 0.0022(11)
C16 0.0116(13) 0.0242(14) 0.0240(13) 0.0022(12) 0.0012(11) -0.0004(11)
C17 0.0119(13) 0.0239(14) 0.0244(13) -0.0036(12) 0.0000(11) 0.0002(11)
C18 0.0137(13) 0.0229(14) 0.0163(12) -0.0009(11) 0.0010(10) 0.0040(11)
C19 0.0110(12) 0.0217(14) 0.0211(13) 0.0000(11) -0.0045(10) 0.0044(11)
C20 0.0142(13) 0.0236(14) 0.0260(14) -0.0014(12) 0.0003(11) 0.0023(11)
C21 0.0131(13) 0.0252(14) 0.0233(13) -0.0018(12) 0.0035(11) -0.0005(11)
C22 0.0135(13) 0.0184(13) 0.0222(13) -0.0008(11) -0.0035(10) 0.0035(11)
C23 0.0112(13) 0.0274(15) 0.0226(13) 0.0005(12) -0.0029(11) 0.0019(11)
C24 0.0152(13) 0.0202(14) 0.0236(13) 0.0018(12) -0.0021(11) 0.0021(11)
C25 0.0136(13) 0.0206(14) 0.0252(13) -0.0008(12) -0.0028(11) 0.0034(11)
C26 0.0164(13) 0.0226(14) 0.0207(13) -0.0022(12) -0.0031(11) 0.0030(12)
C27 0.0155(14) 0.0272(15) 0.0288(14) -0.0049(13) -0.0008(12) 0.0034(12)
C28 0.0147(13) 0.0222(14) 0.0188(13) 0.0001(11) 0.0033(11) -0.0018(11)
C29 0.0134(14) 0.0351(17) 0.0303(15) -0.0075(13) 0.0023(12) -0.0029(13)
C30 0.0132(13) 0.0288(16) 0.0298(15) -0.0003(13) 0.0035(11) 0.0045(12)
C31 0.0128(13) 0.0237(14) 0.0311(14) 0.0000(13) 0.0022(11) 0.0055(12)
C32 0.0068(12) 0.0328(16) 0.0305(14) -0.0026(13) 0.0003(11) 0.0003(12)
C33 0.0117(13) 0.0315(16) 0.0311(15) -0.0014(13) 0.0022(11) -0.0013(12)
C34 0.0153(13) 0.0206(14) 0.0292(14) -0.0015(12) 0.0015(11) 0.0014(11)
C35 0.0342(17) 0.0273(16) 0.0223(14) 0.0025(13) 0.0025(12) -0.0042(14)
C36 0.0102(13) 0.0280(15) 0.0272(14) 0.0018(12) 0.0039(11) 0.0021(12)
C37 0.0203(15) 0.0300(16) 0.0301(15) -0.0086(13) -0.0001(12) 0.0059(13)
C38 0.0176(14) 0.0283(15) 0.0310(15) -0.0075(13) 0.0019(12) -0.0025(12)
C39 0.0123(14) 0.0320(17) 0.0539(19) 0.0013(16) 0.0001(14) 0.0038(13)
C40 0.0175(14) 0.0255(15) 0.0293(15) -0.0057(12) -0.0024(12) 0.0003(12)
C41 0.0193(15) 0.0327(17) 0.0369(16) -0.0058(14) 0.0062(13) -0.0015(13)
C42 0.0157(14) 0.0300(16) 0.0402(17) -0.0028(14) -0.0034(12) 0.0082(13)
C43 0.0255(17) 0.0330(18) 0.063(2) -0.0012(17) -0.0110(16) 0.0114(14)
C44 0.0336(18) 0.0224(16) 0.055(2) 0.0023(15) -0.0095(16) 0.0013(14)
C45 0.0131(14) 0.055(2) 0.0424(17) -0.0229(16) -0.0009(13) -0.0032(14)
C46 0.0263(16) 0.049(2) 0.0323(16) -0.0062(15) 0.0059(13) -0.0079(15)
C47 0.0308(18) 0.0275(18) 0.071(2) 0.0019(17) 0.0194(17) -0.0010(14)
C48 0.0259(17) 0.046(2) 0.0450(19) -0.0003(17) -0.0055(14) 0.0099(15)
C49 0.049(2) 0.0280(17) 0.0356(17) -0.0025(14) -0.0055(16) -0.0075(16)
C50 0.0170(15) 0.048(2) 0.0505(19) -0.0049(17) -0.0001(14) 0.0090(15)
C51 0.0213(17) 0.047(2) 0.061(2) -0.0169(18) -0.0008(16) -0.0087(15)
C52 0.033(2) 0.096(3) 0.0405(19) -0.005(2) -0.0110(16) -0.012(2)
C53 0.0200(18) 0.100(3) 0.102(3) -0.072(2) -0.0116(19) 0.004(2)
C54 0.118(8) 0.057(6) 0.046(4) -0.010(4) 0.047(5) -0.016(6)
C59 0.047(4) 0.037(4) 0.038(4) 0.005(3) 0.015(3) -0.010(3)
C60 0.076(6) 0.033(4) 0.041(4) -0.007(4) 0.018(4) -0.011(4)
C61 0.098(6) 0.090(6) 0.047(4) -0.026(4) 0.029(4) -0.056(5)
C62 0.075(6) 0.056(5) 0.082(7) 0.014(5) 0.024(5) -0.028(5)
C63 0.073(5) 0.060(5) 0.093(6) 0.031(5) 0.052(4) 0.023(4)
C64 0.009(3) 0.142(9) 0.053(5) 0.047(5) -0.005(3) -0.003(5)
C65 0.097(5) 0.125(5) 0.103(5) -0.057(4) -0.007(4) 0.007(5)
C1T 0.092(3) 0.119(3) 0.098(2) -0.069(2) -0.006(2) 0.022(2)
C2T 0.090(2) 0.117(2) 0.100(2) -0.066(2) -0.008(2) 0.015(2)
C3T 0.094(3) 0.122(3) 0.105(2) -0.066(2) -0.008(2) 0.010(2)
C4T 0.097(3) 0.126(3) 0.106(2) -0.064(2) 0.000(2) 0.016(2)
C5T 0.097(3) 0.126(3) 0.105(3) -0.063(2) 0.003(2) 0.017(2)
C6T 0.096(3) 0.122(3) 0.099(2) -0.065(2) 0.001(2) 0.022(2)
C68 0.109(6) 0.068(5) 0.060(5) -0.007(5) 0.007(5) 0.045(5)
C7T 0.102(3) 0.072(3) 0.057(3) -0.028(2) 0.001(3) 0.020(3)
C8T 0.101(3) 0.066(2) 0.054(2) -0.024(2) -0.002(2) 0.024(2)
C9T 0.105(3) 0.068(3) 0.058(3) -0.028(2) -0.009(3) 0.020(3)
C10T 0.109(3) 0.074(3) 0.060(3) -0.028(3) -0.012(3) 0.019(3)
C11T 0.108(3) 0.075(3) 0.056(3) -0.027(3) -0.009(3) 0.022(3)
C12T 0.105(3) 0.073(3) 0.056(3) -0.028(2) 0.001(3) 0.021(3)
Cl11 0.0605(17) 0.0562(18) 0.0575(16) -0.0039(15) -0.0301(13) -0.0094(15)
Cl12 0.0262(12) 0.0396(13) 0.0463(13) 0.0053(11) 0.0016(10) -0.0044(10)
Cl13 0.076(2) 0.102(3) 0.101(3) -0.028(2) 0.019(2) 0.003(2)
Cl14 0.0497(17) 0.089(2) 0.074(2) 0.0091(18) -0.0320(14) 0.0028(17)
Cl15 0.0616(17) 0.0461(15) 0.0449(14) -0.0014(13) 0.0234(12) 0.0053(14)
Cl1 0.1351(19) 0.135(2) 0.1067(15) -0.0119(15) 0.0327(14) 0.0413(16)
Cl7 0.214(3) 0.0878(15) 0.1095(16) 0.0223(13) -0.0572(17) 0.0049(18)
C4 0.149(7) 0.045(3) 0.047(3) 0.004(3) -0.005(4) 0.011(4)
C0AA 0.0458(15) 0.0469(15) 0.0474(15) 0.0003(13) -0.0035(13) -0.0010(13)
C1AA 0.073(3) 0.063(3) 0.065(3) -0.004(2) -0.011(2) 0.011(2)
C2AA 0.0398(16) 0.0380(15) 0.0379(16) 0.0019(13) -0.0113(12) -0.0049(12)
C1 0.2554(16) 0.2556(17) 0.2554(17) -0.0003(13) 0.0012(13) -0.0002(13)
O3AA 0.2561(17) 0.2572(17) 0.2566(17) 0.000 0.0004(13) 0.000
C4AA 0.263(3) 0.263(3) 0.264(3) 0.000(3) 0.003(3) 0.000(3)

loop_
_atom_type_symbol
_atom_type_description
_atom_type_scat_dispersion_real
_atom_type_scat_dispersion_imag
_atom_type_scat_source
C C 0.0033 0.0016 'International Tables Vol C Tables 4.2.6.8 and 6.1.1.4'
H H 0.0000 0.0000 'International Tables Vol C Tables 4.2.6.8 and 6.1.1.4'
Cl Cl 0.1484 0.1585 'International Tables Vol C Tables 4.2.6.8 and 6.1.1.4'
N N 0.0061 0.0033 'International Tables Vol C Tables 4.2.6.8 and 6.1.1.4'
O O 0.0106 0.0060 'International Tables Vol C Tables 4.2.6.8 and 6.1.1.4'
Sb Sb -0.5866 1.5461 'International Tables Vol C Tables 4.2.6.8 and 6.1.1.4'

loop_
_geom_angle_atom_site_label_1
_geom_angle_atom_site_label_2
_geom_angle_atom_site_label_3
_geom_angle
_geom_angle_site_symmetry_1
_geom_angle_site_symmetry_3
Cl11 Sb1 Cl14 92.32(12) . .
Cl11 Sb1 Cl13 89.68(15) . .
Cl14 Sb1 Cl13 90.22(16) . .
Cl11 Sb1 Cl15 92.11(12) . .
Cl14 Sb1 Cl15 93.62(12) . .
Cl13 Sb1 Cl15 175.69(15) . .
Cl11 Sb1 Cl6 90.30(9) . .
Cl14 Sb1 Cl6 176.80(10) . .
Cl13 Sb1 Cl6 87.95(13) . .
Cl15 Sb1 Cl6 88.12(8) . .
Cl6 Sb1 Cl4 92.00(4) . .
Cl6 Sb1 Cl0A 91.08(4) . .
Cl4 Sb1 Cl0A 91.08(4) . .
Cl6 Sb1 Cl2 90.55(5) . .
Cl4 Sb1 Cl2 177.01(6) . .
Cl0A Sb1 Cl2 90.42(5) . .
Cl6 Sb1 Cl5 92.25(5) . .
Cl4 Sb1 Cl5 88.60(4) . .
Cl0A Sb1 Cl5 176.67(6) . .
Cl2 Sb1 Cl5 89.76(5) . .
Cl6 Sb1 Cl3 178.33(4) . .
Cl4 Sb1 Cl3 89.46(5) . .
Cl0A Sb1 Cl3 88.09(5) . .
Cl2 Sb1 Cl3 88.01(5) . .
Cl5 Sb1 Cl3 88.59(6) . .
Cl11 Sb1 Cl12 175.33(11) . .
Cl14 Sb1 Cl12 92.34(11) . .
Cl13 Sb1 Cl12 90.06(13) . .
Cl15 Sb1 Cl12 87.83(10) . .
Cl6 Sb1 Cl12 85.04(7) . .
C26 O0AA C35 115.6(2) . .
C12 N1 C13 121.8(2) . .
C12 N1 C26 110.5(2) . .
C13 N1 C26 124.7(2) . .
C41 C2 C46 109.3(3) . .
C41 C2 C23 112.2(2) . .
C46 C2 C23 108.8(2) . .
C41 C2 C39 107.4(2) . .
C46 C2 C39 109.9(3) . .
C23 C2 C39 109.2(2) . .
C17 C3 C5 116.9(2) . .
C17 C3 C8 124.2(2) . .
C5 C3 C8 117.1(2) . .
C18 C5 C3 118.8(2) . .
C18 C5 C7 117.4(2) . .
C3 C5 C7 122.1(3) . .
C31 C6 C11 115.7(3) . .
C31 C6 C7 124.2(3) . .
C11 C6 C7 119.2(2) . .
C20 C7 C5 115.9(2) . .
C20 C7 C6 124.0(2) . .
C5 C7 C6 119.3(2) . .
C15 C8 C19 116.9(2) . .
C15 C8 C3 122.0(3) . .
C19 C8 C3 120.3(2) . .
C40 C9 C13 115.3(2) . .
C40 C9 C21 124.8(3) . .
C13 C9 C21 119.5(2) . .
C32 C10 C16 114.6(3) . .
C32 C10 C36 125.9(3) . .
C16 C10 C36 119.0(2) . .
C28 C11 C6 116.0(2) . .
C28 C11 C36 118.8(3) . .
C6 C11 C36 124.2(3) . .
N1 C12 C16 123.9(3) . .
N1 C12 C28 110.0(2) . .
C16 C12 C28 124.2(3) . .
N1 C13 C9 117.2(2) . .
N1 C13 C24 116.7(2) . .
C9 C13 C24 125.5(2) . .
C20 C14 C17 119.1(3) . .
C20 C14 C34 120.5(2) . .
C17 C14 C34 120.2(2) . .
C8 C15 C23 121.4(3) . .
C12 C16 C21 117.5(2) . .
C12 C16 C10 117.1(3) . .
C21 C16 C10 125.3(3) . .
C3 C17 C14 121.6(3) . .
C28 C18 C5 120.7(3) . .
C28 C18 C26 110.0(2) . .
C5 C18 C26 124.6(2) . .
C8 C19 C22 123.5(2) . .
C8 C19 C26 119.5(2) . .
C22 C19 C26 116.9(2) . .
C14 C20 C7 122.3(3) . .
C38 C21 C16 115.9(3) . .
C38 C21 C9 126.4(3) . .
C16 C21 C9 117.4(2) . .
C25 C22 C19 117.1(3) . .
C25 C22 C24 122.2(2) . .
C19 C22 C24 119.8(2) . .
C15 C23 C25 119.3(2) . .
C15 C23 C2 121.9(3) . .
C25 C23 C2 118.7(2) . .
C27 C24 C13 114.7(3) . .
C27 C24 C22 125.6(2) . .
C13 C24 C22 118.3(2) . .
C22 C25 C23 121.4(3) . .
O0AA C26 C19 107.5(2) . .
O0AA C26 N1 110.6(2) . .
C19 C26 N1 110.7(2) . .
O0AA C26 C18 116.9(2) . .
C19 C26 C18 111.1(2) . .
N1 C26 C18 99.9(2) . .
C24 C27 C37 120.8(3) . .
C18 C28 C11 125.3(3) . .
C18 C28 C12 107.9(2) . .
C11 C28 C12 120.1(2) . .
C38 C29 C32 120.6(3) . .
C38 C29 C45 121.4(3) . .
C32 C29 C45 117.9(3) . .
C31 C30 C33 119.7(3) . .
C31 C30 C42 120.7(3) . .
C33 C30 C42 119.7(3) . .
C30 C31 C6 121.5(3) . .
C10 C32 C29 122.0(3) . .
C36 C33 C30 122.5(3) . .
C49 C34 C47 109.6(3) . .
C49 C34 C14 108.5(2) . .
C47 C34 C14 111.8(2) . .
C49 C34 C44 108.1(3) . .
C47 C34 C44 107.0(3) . .
C14 C34 C44 111.9(2) . .
C33 C36 C11 115.3(3) . .
C33 C36 C10 125.5(3) . .
C11 C36 C10 118.6(2) . .
C40 C37 C27 122.0(3) . .
C29 C38 C21 120.8(3) . .
C37 C40 C9 119.8(3) . .
C43 C42 C50 108.2(3) . .
C43 C42 C30 112.6(3) . .
C50 C42 C30 107.9(3) . .
C43 C42 C48 108.0(3) . .
C50 C42 C48 110.0(3) . .
C30 C42 C48 110.0(3) . .
C53 C45 C29 112.7(3) . .
C53 C45 C52 109.4(3) . .
C29 C45 C52 109.4(3) . .
C53 C45 C51 107.6(3) . .
C29 C45 C51 108.4(3) . .
C52 C45 C51 109.2(3) . .
C60 C59 C64 120.0 . .
C60 C59 C54 120.4(4) . .
C64 C59 C54 119.6(4) . .
C59 C60 C61 120.0 . .
C60 C61 C62 120.0 . .
C63 C62 C61 120.0 . .
C62 C63 C64 120.0 . .
C63 C64 C59 120.0 . .
C2T C1T C6T 120.0 . .
C1T C2T C3T 120.0 . .
C1T C2T C65 119.1(4) . .
C3T C2T C65 120.6(4) . .
C4T C3T C2T 120.0 . .
C3T C4T C5T 120.0 . .
C4T C5T C6T 120.0 . .
C5T C6T C1T 120.0 . .
C8T C7T C12T 120.0 . .
C7T C8T C9T 120.0 . .
C7T C8T C68 118.9(5) . .
C9T C8T C68 121.1(5) . .
C10T C9T C8T 120.0 . .
C11T C10T C9T 120.0 . .
C10T C11T C12T 120.0 . .
C11T C12T C7T 120.0 . .
Cl1 C4 Cl7 113.3(4) . .
C1AA C0AA C2AA 114.9(7) . .
C2AA C2AA C0AA 121.4(7) 2 .
C4AA C1 O3AA 127.9(13) . .
C1 O3AA C1 115.1(13) . 2

loop_
_geom_bond_atom_site_label_1
_geom_bond_atom_site_label_2
_geom_bond_distance
_geom_bond_site_symmetry_2
Sb1 Cl11 2.273(3) .
Sb1 Cl14 2.276(4) .
Sb1 Cl13 2.295(5) .
Sb1 Cl15 2.317(3) .
Sb1 Cl6 2.3560(10) .
Sb1 Cl4 2.3571(12) .
Sb1 Cl0A 2.3886(13) .
Sb1 Cl2 2.3898(14) .
Sb1 Cl5 2.3941(15) .
Sb1 Cl3 2.3997(14) .
Sb1 Cl12 2.416(3) .
O0AA C26 1.417(3) .
O0AA C35 1.440(4) .
N1 C12 1.337(3) .
N1 C13 1.370(3) .
N1 C26 1.488(4) .
C2 C41 1.525(4) .
C2 C46 1.533(4) .
C2 C23 1.534(4) .
C2 C39 1.538(4) .
C3 C17 1.377(4) .
C3 C5 1.425(4) .
C3 C8 1.523(4) .
C5 C18 1.390(4) .
C5 C7 1.435(4) .
C6 C31 1.410(4) .
C6 C11 1.417(4) .
C6 C7 1.483(4) .
C7 C20 1.398(4) .
C8 C15 1.399(4) .
C8 C19 1.401(4) .
C9 C40 1.406(4) .
C9 C13 1.410(4) .
C9 C21 1.488(4) .
C10 C32 1.384(4) .
C10 C16 1.436(4) .
C10 C36 1.510(4) .
C11 C28 1.397(4) .
C11 C36 1.430(4) .
C12 C16 1.379(4) .
C12 C28 1.411(4) .
C13 C24 1.421(4) .
C14 C20 1.385(4) .
C14 C17 1.427(4) .
C14 C34 1.534(4) .
C15 C23 1.404(4) .
C16 C21 1.412(4) .
C18 C28 1.359(4) .
C18 C26 1.500(4) .
C19 C22 1.411(4) .
C19 C26 1.478(4) .
C21 C38 1.403(4) .
C22 C25 1.390(4) .
C22 C24 1.503(4) .
C23 C25 1.408(4) .
C24 C27 1.388(4) .
C27 C37 1.404(4) .
C29 C38 1.397(4) .
C29 C32 1.418(4) .
C29 C45 1.536(4) .
C30 C31 1.390(4) .
C30 C33 1.416(4) .
C30 C42 1.539(4) .
C33 C36 1.379(4) .
C34 C49 1.525(4) .
C34 C47 1.528(4) .
C34 C44 1.534(4) .
C37 C40 1.394(4) .
C42 C43 1.520(5) .
C42 C50 1.531(5) .
C42 C48 1.542(5) .
C45 C53 1.518(5) .
C45 C52 1.538(6) .
C45 C51 1.540(5) .
C54 C59 1.5001(18) .
C59 C60 1.3900 .
C59 C64 1.3900 .
C60 C61 1.3900 .
C61 C62 1.3900 .
C62 C63 1.3900 .
C63 C64 1.3900 .
C65 C2T 1.552(9) .
C1T C2T 1.3900 .
C1T C6T 1.3900 .
C2T C3T 1.3900 .
C3T C4T 1.3900 .
C4T C5T 1.3900 .
C5T C6T 1.3900 .
C68 C8T 1.464(11) .
C7T C8T 1.3900 .
C7T C12T 1.3900 .
C8T C9T 1.3900 .
C9T C10T 1.3900 .
C10T C11T 1.3900 .
C11T C12T 1.3900 .
Cl1 C4 1.693(8) .
Cl7 C4 1.738(8) .
C0AA C1AA 1.458(12) .
C0AA C2AA 1.635(11) .
C2AA C2AA 0.832(14) 2
C1 C4AA 1.435(9) .
C1 O3AA 1.437(8) .
O3AA C1 1.437(8) 2
